data_4123021
loop_
_publ_author_name
'Matson, Ellen M.'
'Park, Yun Ji'
'Fout, Alison R.'

_publ_contact_author
; 
Alison R. Fout 
University of Illinois 
A406 CLSL, Box 54-6 
600 South Mathews Avenue 
Urbana, Illinois  61801 
USA 
;
_publ_section_title
;
 Facile Nitrite Reduction in a Non-heme Iron System: Formation of an
 Iron(III)-Oxo.
;
_journal_name_full 'Journal of the American Chemical Society'
_journal_page_first 141203122255000
_journal_paper_doi 10.1021/ja510615p
_journal_year 2014
_chemical_formula_moiety 'C36 H51 Fe N7 O, C F3 O3 S'
_chemical_formula_sum 'C37 H51 F3 Fe N7 O4 S'
_chemical_formula_weight 802.75
_chemical_name_systematic
; 
? 
;
_space_group_crystal_system triclinic
_space_group_IT_number 2
_space_group_name_Hall '-P 1'
_space_group_name_H-M_alt 'P -1'
_symmetry_cell_setting triclinic
_symmetry_space_group_name_Hall '-P 1'
_symmetry_space_group_name_H-M 'P -1'
_atom_sites_solution_hydrogens mixed
_audit_creation_method SHELXL-2014
_audit_update_record
; 
? 
;
_cell_angle_alpha 63.7660(10)
_cell_angle_beta 74.697(2)
_cell_angle_gamma 64.8870(10)
_cell_formula_units_Z 2
_cell_length_a 12.7759(5)
_cell_length_b 13.4483(5)
_cell_length_c 13.7997(5)
_cell_measurement_reflns_used 9834
_cell_measurement_temperature 100(2)
_cell_measurement_theta_max 30.51
_cell_measurement_theta_min 2.30
_cell_volume 1917.20(13)
_computing_cell_refinement 'SAINT V8.34A (Bruker, 2005)'
_computing_data_collection 'APEX2 V2013.10-0 (Bruker, 2013)'
_computing_data_reduction
; 
SAINT V8.34A, XPREP v2013/3, SADABS V2012/1, TWINABS V2012/1 
(Bruker, 2012 & 2013) 
;
_computing_molecular_graphics
; 
SHELXTL v2013-4 (Bruker, 2013), CrystalMaker v2.7.3 (CrystalMaker, 1994) 
;
_computing_publication_material 'XCIF V2013-1 (Bruker, 2013)'
_computing_structure_refinement 'SHELX-2013-4 (Sheldrick, 2013)'
_computing_structure_solution 'SHELX-2013-4 (Sheldrick, 2013)'
_diffrn_ambient_temperature 100(2)
_diffrn_measured_fraction_theta_full 0.999
_diffrn_measured_fraction_theta_max 0.995
_diffrn_measurement_device 'Bruker D8 Venture/Photon 100'
_diffrn_measurement_method 'profile data from \f and \w scans'
_diffrn_radiation_monochromator 'multilayer mirrors'
_diffrn_radiation_source 'microfocus sealed tube'
_diffrn_radiation_type MoK\a
_diffrn_radiation_wavelength 0.71073
_diffrn_radiation_wavelength_id cd13eas
_diffrn_reflns_av_R_equivalents 0.0383
_diffrn_reflns_av_unetI/netI 0.0334
_diffrn_reflns_Laue_measured_fraction_full 0.999
_diffrn_reflns_Laue_measured_fraction_max 0.995
_diffrn_reflns_limit_h_max 18
_diffrn_reflns_limit_h_min -18
_diffrn_reflns_limit_k_max 19
_diffrn_reflns_limit_k_min -19
_diffrn_reflns_limit_l_max 19
_diffrn_reflns_limit_l_min -19
_diffrn_reflns_number 11731
_diffrn_reflns_point_group_measured_fraction_full 0.999
_diffrn_reflns_point_group_measured_fraction_max 0.995
_diffrn_reflns_theta_full 25.242
_diffrn_reflns_theta_max 30.577
_diffrn_reflns_theta_min 2.304
_exptl_absorpt_coefficient_mu 0.511
_exptl_absorpt_correction_T_max 0.9740
_exptl_absorpt_correction_T_min 0.9038
_exptl_absorpt_correction_type integration
_exptl_absorpt_process_details 'SHELXTL/XPREP V2013/3 (Bruker, 2013)'
_exptl_crystal_colour brown
_exptl_crystal_density_diffrn 1.391
_exptl_crystal_density_meas ?
_exptl_crystal_density_method 'not measured'
_exptl_crystal_description tablet
_exptl_crystal_F_000 846
_exptl_crystal_id cd13eas
_exptl_crystal_preparation
; 
The data crystal was mounted using oil (Parantone-N, Exxon) to a 
0.3 mm cryo-loop (Hampton Research) with the (1, 2, 1) scattering 
planes roughly normal to the spindle axis. 
;
_exptl_crystal_size_max 0.337
_exptl_crystal_size_mid 0.229
_exptl_crystal_size_min 0.059
_refine_diff_density_max 1.204
_refine_diff_density_min -0.377
_refine_diff_density_rms 0.072
_refine_ls_extinction_method none
_refine_ls_goodness_of_fit_ref 1.050
_refine_ls_hydrogen_treatment mixed
_refine_ls_matrix_type full
_refine_ls_number_parameters 515
_refine_ls_number_reflns 11731
_refine_ls_number_restraints 96
_refine_ls_restrained_S_all 1.050
_refine_ls_R_factor_all 0.0560
_refine_ls_R_factor_gt 0.0387
_refine_ls_shift/su_max 0.008
_refine_ls_shift/su_mean 0.000
_refine_ls_structure_factor_coef Fsqd
_refine_ls_weighting_details 'w=1/[\s^2^(Fo^2^)+(0.0500P)^2^+1.0006P] where P=(Fo^2^+2Fc^2^)/3'
_refine_ls_weighting_scheme calc
_refine_ls_wR_factor_gt 0.0957
_refine_ls_wR_factor_ref 0.1028
_reflns_Friedel_coverage 0.000
_reflns_number_gt 9397
_reflns_number_total 11731
_reflns_threshold_expression 'I > 2\s(I)'
_cod_data_source_file ja510615p_si_002.cif
_cod_data_source_block cd13eas_2
_cod_depositor_comments
;
The following automatic conversions were performed:

'_symmetry_cell_setting' value 'Triclinic' changed to 'triclinic'
according to
/home/saulius/struct/COD-crude-data--automatic-downloads/rss-feeds/ACS/lib/dictionaries/cif_core.dic
dictionary named 'cif_core.dic' version 2.4.2 from 2011-04-26.

Automatic conversion script
Id: cif_fix_values 2935 2014-11-11 08:27:57Z andrius 

The following automatic conversions were performed:

'_exptl_crystal_density_meas' value 'not measured' was changed to '?'
- the value is perceived as not measured.

Automatic conversion script
Id: cif_fix_values 3008 2015-01-20 13:52:24Z robertas 
;
_cod_original_cell_volume 1917.21(13)
_cod_original_sg_symbol_H-M 'P-1   '
_cod_database_code 4123021
_shelx_space_group_comment
; 
The symmetry employed for this shelxl refinement is uniquely defined 
by the following loop, which should always be used as a source of 
symmetry information in preference to the above space-group names. 
They are only intended as comments. 
;
_shelx_estimated_absorpt_t_min 0.847
_shelx_estimated_absorpt_t_max 0.970
_shelxl_version_number 2014-3

loop_
_space_group_symop_operation_xyz
'x, y, z'
'-x, -y, -z'

loop_
_atom_site_label
_atom_site_type_symbol
_atom_site_fract_x
_atom_site_fract_y
_atom_site_fract_z
_atom_site_U_iso_or_equiv
_atom_site_adp_type
_atom_site_occupancy
_atom_site_site_symmetry_order
_atom_site_calc_flag
_atom_site_refinement_flags_posn
_atom_site_refinement_flags_adp
_atom_site_refinement_flags_occupancy
_atom_site_disorder_assembly
_atom_site_disorder_group
Fe1 Fe 0.77589(2) 0.44846(2) 0.33805(2) 0.01147(6) Uani 1 1 d . . . . .
O10 O 0.83674(9) 0.56341(9) 0.28890(8) 0.01454(19) Uani 1 1 d . . . . .
N1 N 0.69913(11) 0.30072(11) 0.40294(9) 0.0140(2) Uani 1 1 d . . . . .
N2 N 0.67476(11) 0.50189(11) 0.21937(9) 0.0140(2) Uani 1 1 d . . . . .
N3 N 0.69989(10) 0.44706(11) 0.48945(10) 0.0139(2) Uani 1 1 d . . . . .
N4 N 0.91843(11) 0.30150(11) 0.33578(10) 0.0143(2) Uani 1 1 d . . . . .
N5 N 0.72938(11) 0.73285(11) 0.11682(10) 0.0159(2) Uani 1 1 d . . . . .
H5 H 0.7670(17) 0.6777(18) 0.1796(17) 0.024 Uiso 1 1 d . U . . .
N6 N 0.80881(11) 0.62487(11) 0.45387(10) 0.0168(2) Uani 1 1 d . . . . .
H6 H 0.8182(17) 0.6079(18) 0.3960(17) 0.025 Uiso 1 1 d . U . . .
N7 N 1.04594(12) 0.47255(12) 0.19405(11) 0.0223(3) Uani 1 1 d . . . . .
H7 H 0.968(2) 0.5107(19) 0.2254(18) 0.033 Uiso 1 1 d . U . . .
C20 C 0.66045(14) 0.30298(13) 0.30968(12) 0.0177(3) Uani 1 1 d . . . . .
H20A H 0.5929 0.2768 0.3343 0.021 Uiso 1 1 calc R U . . .
H20B H 0.7238 0.2477 0.2786 0.021 Uiso 1 1 calc R U . . .
C21 C 0.62743(13) 0.42598(13) 0.22483(11) 0.0149(3) Uani 1 1 d . . . . .
C22 C 0.55846(13) 0.47498(14) 0.13987(12) 0.0177(3) Uani 1 1 d . . . . .
H22A H 0.5168 0.4387 0.1269 0.021 Uiso 1 1 calc R U . . .
C23 C 0.56317(13) 0.58725(13) 0.07837(12) 0.0179(3) Uani 1 1 d . . . . .
H23A H 0.5248 0.6430 0.0150 0.022 Uiso 1 1 calc R U . . .
C24 C 0.63536(13) 0.60333(13) 0.12732(11) 0.0154(3) Uani 1 1 d . . . . .
C25 C 0.66127(13) 0.70718(13) 0.08318(12) 0.0161(3) Uani 1 1 d . . . . .
H25A H 0.6242 0.7670 0.0202 0.019 Uiso 1 1 calc R U . . .
C30 C 0.60181(13) 0.32796(13) 0.48416(12) 0.0167(3) Uani 1 1 d . . . . .
H30A H 0.5856 0.2551 0.5347 0.020 Uiso 1 1 calc R U . . .
H30B H 0.5309 0.3869 0.4477 0.020 Uiso 1 1 calc R U . . .
C31 C 0.63516(12) 0.37663(13) 0.54507(11) 0.0150(3) Uani 1 1 d . . . . .
C32 C 0.60440(13) 0.36799(14) 0.65234(12) 0.0197(3) Uani 1 1 d . . . . .
H32A H 0.5606 0.3232 0.7065 0.024 Uiso 1 1 calc R U . . .
C33 C 0.65081(13) 0.43837(14) 0.66396(12) 0.0202(3) Uani 1 1 d . . . . .
H33A H 0.6445 0.4510 0.7281 0.024 Uiso 1 1 calc R U . . .
C34 C 0.70858(12) 0.48731(13) 0.56355(12) 0.0159(3) Uani 1 1 d . . . . .
C35 C 0.75660(13) 0.57220(13) 0.54337(12) 0.0175(3) Uani 1 1 d . . . . .
H35A H 0.7498 0.5932 0.6027 0.021 Uiso 1 1 calc R U . . .
C40 C 0.79364(13) 0.18837(13) 0.45244(12) 0.0165(3) Uani 1 1 d . . . . .
H40A H 0.7787 0.1210 0.4544 0.020 Uiso 1 1 calc R U . . .
H40B H 0.7975 0.1762 0.5278 0.020 Uiso 1 1 calc R U . . .
C41 C 0.90537(13) 0.19419(13) 0.38663(11) 0.0154(3) Uani 1 1 d . . . . .
C42 C 1.00667(14) 0.10339(14) 0.37193(12) 0.0204(3) Uani 1 1 d . . . . .
H42A H 1.0182 0.0214 0.3991 0.024 Uiso 1 1 calc R U . . .
C43 C 1.08699(14) 0.15666(14) 0.30972(13) 0.0215(3) Uani 1 1 d . . . . .
H43A H 1.1648 0.1178 0.2865 0.026 Uiso 1 1 calc R U . . .
C44 C 1.03209(13) 0.27858(14) 0.28733(12) 0.0177(3) Uani 1 1 d . . . . .
C45 C 1.08670(14) 0.36022(15) 0.21953(13) 0.0217(3) Uani 1 1 d . . . . .
H45A H 1.1631 0.3283 0.1889 0.026 Uiso 1 1 calc R U . . .
C50 C 0.74308(13) 0.84975(12) 0.06313(12) 0.0154(3) Uani 1 1 d . . . . .
H50A H 0.8109 0.8431 0.0919 0.019 Uiso 1 1 calc R U . . .
C51 C 0.76887(14) 0.88719(13) -0.05973(12) 0.0198(3) Uani 1 1 d . . . . .
H51A H 0.7053 0.8898 -0.0902 0.024 Uiso 1 1 calc R U . . .
H51B H 0.8417 0.8278 -0.0769 0.024 Uiso 1 1 calc R U . . .
C52 C 0.78095(14) 1.00908(14) -0.11222(13) 0.0224(3) Uani 1 1 d . . . . .
H52A H 0.8490 1.0047 -0.0869 0.027 Uiso 1 1 calc R U . . .
H52B H 0.7941 1.0327 -0.1920 0.027 Uiso 1 1 calc R U . . .
C53 C 0.67199(14) 1.10199(14) -0.08337(14) 0.0228(3) Uani 1 1 d . . . . .
H53A H 0.6825 1.1795 -0.1159 0.027 Uiso 1 1 calc R U . . .
H53B H 0.6049 1.1109 -0.1136 0.027 Uiso 1 1 calc R U . . .
C54 C 0.64799(15) 1.06540(14) 0.03897(14) 0.0247(3) Uani 1 1 d . . . . .
H54A H 0.5755 1.1250 0.0564 0.030 Uiso 1 1 calc R U . . .
H54B H 0.7122 1.0634 0.0681 0.030 Uiso 1 1 calc R U . . .
C55 C 0.63615(13) 0.94381(13) 0.09312(13) 0.0188(3) Uani 1 1 d . . . . .
H55A H 0.5665 0.9483 0.0704 0.023 Uiso 1 1 calc R U . . .
H55B H 0.6255 0.9205 0.1729 0.023 Uiso 1 1 calc R U . . .
C60 C 0.84520(13) 0.72073(13) 0.44011(12) 0.0172(3) Uani 1 1 d . . . . .
H60A H 0.8200 0.7372 0.5082 0.021 Uiso 1 1 calc R U . . .
C61 C 0.97675(13) 0.68341(14) 0.41944(14) 0.0218(3) Uani 1 1 d . . . . .
H61A H 1.0038 0.6513 0.3614 0.026 Uiso 1 1 calc R U . . .
H61B H 1.0120 0.6195 0.4861 0.026 Uiso 1 1 calc R U . . .
C62 C 1.01735(15) 0.78696(16) 0.38598(15) 0.0280(4) Uani 1 1 d . . . . .
H62A H 1.0024 0.8100 0.4487 0.034 Uiso 1 1 calc R U . . .
H62B H 1.1021 0.7612 0.3653 0.034 Uiso 1 1 calc R U . . .
C63 C 0.95577(17) 0.89387(16) 0.29140(14) 0.0280(4) Uani 1 1 d . . . . .
H63A H 0.9818 0.9600 0.2742 0.034 Uiso 1 1 calc R U . . .
H63B H 0.9763 0.8733 0.2265 0.034 Uiso 1 1 calc R U . . .
C64 C 0.82514(16) 0.93290(14) 0.31892(14) 0.0263(3) Uani 1 1 d . . . . .
H64A H 0.7863 1.0015 0.2561 0.032 Uiso 1 1 calc R U . . .
H64B H 0.8040 0.9581 0.3811 0.032 Uiso 1 1 calc R U . . .
C65 C 0.78390(15) 0.83102(14) 0.34768(14) 0.0240(3) Uani 1 1 d . . . . .
H65A H 0.6992 0.8567 0.3686 0.029 Uiso 1 1 calc R U . . .
H65B H 0.7984 0.8115 0.2829 0.029 Uiso 1 1 calc R U . . .
C70 C 1.11120(14) 0.54830(15) 0.11427(13) 0.0226(3) Uani 1 1 d . . . . .
H70A H 1.1935 0.4966 0.1036 0.027 Uiso 1 1 calc R U . . .
C71 C 1.10959(16) 0.63361(17) 0.15842(13) 0.0274(4) Uani 1 1 d . . . . .
H71A H 1.1494 0.5882 0.2258 0.033 Uiso 1 1 calc R U . . .
H71B H 1.0281 0.6790 0.1770 0.033 Uiso 1 1 calc R U . . .
C72 C 1.16864(17) 0.71929(17) 0.07746(15) 0.0299(4) Uani 1 1 d . . . . .
H72A H 1.2522 0.6749 0.0647 0.036 Uiso 1 1 calc R U . . .
H72B H 1.1617 0.7766 0.1075 0.036 Uiso 1 1 calc R U . . .
C73 C 1.11396(17) 0.78593(16) -0.02954(16) 0.0312(4) Uani 1 1 d . . . . .
H73A H 1.0324 0.8365 -0.0180 0.037 Uiso 1 1 calc R U . . .
H73B H 1.1564 0.8382 -0.0823 0.037 Uiso 1 1 calc R U . . .
C74 C 1.11712(16) 0.70093(16) -0.07532(13) 0.0272(4) Uani 1 1 d . . . . .
H74A H 1.1988 0.6568 -0.0946 0.033 Uiso 1 1 calc R U . . .
H74B H 1.0767 0.7465 -0.1424 0.033 Uiso 1 1 calc R U . . .
C75 C 1.05914(17) 0.61296(16) 0.00621(13) 0.0263(4) Uani 1 1 d . . . . .
H75A H 0.9749 0.6560 0.0176 0.032 Uiso 1 1 calc R U . . .
H75B H 1.0689 0.5544 -0.0236 0.032 Uiso 1 1 calc R U . . .
S1 S 0.58596(3) 0.76870(3) 0.76884(3) 0.01753(8) Uani 1 1 d . . . . .
O1 O 0.64097(10) 0.79733(10) 0.82696(9) 0.0211(2) Uani 1 1 d . . . . .
O2 O 0.46940(11) 0.77244(11) 0.81048(10) 0.0256(2) Uani 1 1 d . . . . .
O3 O 0.66001(12) 0.66836(11) 0.73928(10) 0.0317(3) Uani 1 1 d . . . . .
C1 C 0.56681(14) 0.89378(15) 0.63950(13) 0.0245(3) Uani 1 1 d D . . . .
F1 F 0.5109(13) 0.9934(9) 0.6597(14) 0.0337(18) Uani 0.47(4) 1 d D U P A 1
F2 F 0.6650(9) 0.9017(17) 0.5791(13) 0.0276(14) Uani 0.47(4) 1 d D U P A 1
F3 F 0.4978(15) 0.8935(13) 0.5813(9) 0.0434(19) Uani 0.47(4) 1 d D U P A 1
F1B F 0.4969(11) 0.9972(8) 0.6468(12) 0.0360(18) Uani 0.53(4) 1 d D U P A 2
F2B F 0.6692(8) 0.9056(16) 0.5926(12) 0.0343(19) Uani 0.53(4) 1 d D U P A 2
F3B F 0.5283(12) 0.8726(10) 0.5719(7) 0.0393(14) Uani 0.53(4) 1 d D U P A 2

loop_
_atom_site_aniso_label
_atom_site_aniso_U_11
_atom_site_aniso_U_22
_atom_site_aniso_U_33
_atom_site_aniso_U_23
_atom_site_aniso_U_13
_atom_site_aniso_U_12
Fe1 0.01443(10) 0.01173(10) 0.00837(9) -0.00285(7) -0.00054(7) -0.00607(7)
O10 0.0168(5) 0.0154(5) 0.0130(5) -0.0055(4) -0.0005(4) -0.0076(4)
N1 0.0177(6) 0.0147(6) 0.0095(5) -0.0017(4) -0.0022(4) -0.0081(5)
N2 0.0180(6) 0.0143(5) 0.0101(5) -0.0029(4) -0.0018(4) -0.0077(5)
N3 0.0141(5) 0.0157(6) 0.0115(5) -0.0047(4) -0.0007(4) -0.0054(5)
N4 0.0167(6) 0.0148(6) 0.0113(5) -0.0043(4) 0.0001(4) -0.0070(5)
N5 0.0207(6) 0.0130(6) 0.0123(6) -0.0020(5) -0.0025(5) -0.0070(5)
N6 0.0190(6) 0.0172(6) 0.0158(6) -0.0089(5) -0.0030(5) -0.0044(5)
N7 0.0196(6) 0.0224(7) 0.0204(7) -0.0060(5) 0.0010(5) -0.0074(5)
C20 0.0262(8) 0.0175(7) 0.0130(6) -0.0019(5) -0.0054(6) -0.0129(6)
C21 0.0182(7) 0.0162(6) 0.0111(6) -0.0040(5) -0.0002(5) -0.0088(5)
C22 0.0210(7) 0.0212(7) 0.0140(7) -0.0060(6) -0.0023(5) -0.0107(6)
C23 0.0221(7) 0.0195(7) 0.0120(6) -0.0031(5) -0.0043(5) -0.0086(6)
C24 0.0187(7) 0.0157(6) 0.0110(6) -0.0036(5) -0.0011(5) -0.0071(5)
C25 0.0189(7) 0.0156(7) 0.0116(6) -0.0034(5) -0.0009(5) -0.0063(5)
C30 0.0171(7) 0.0192(7) 0.0132(6) -0.0028(5) 0.0003(5) -0.0104(6)
C31 0.0139(6) 0.0160(6) 0.0117(6) -0.0031(5) -0.0009(5) -0.0048(5)
C32 0.0174(7) 0.0256(8) 0.0111(6) -0.0040(6) 0.0013(5) -0.0078(6)
C33 0.0176(7) 0.0274(8) 0.0131(7) -0.0090(6) -0.0010(5) -0.0046(6)
C34 0.0140(6) 0.0192(7) 0.0136(6) -0.0085(5) -0.0018(5) -0.0024(5)
C35 0.0159(7) 0.0189(7) 0.0174(7) -0.0099(6) -0.0044(5) -0.0010(5)
C40 0.0225(7) 0.0135(6) 0.0125(6) -0.0019(5) -0.0030(5) -0.0080(6)
C41 0.0217(7) 0.0135(6) 0.0107(6) -0.0031(5) -0.0030(5) -0.0066(5)
C42 0.0275(8) 0.0158(7) 0.0148(7) -0.0058(6) -0.0037(6) -0.0040(6)
C43 0.0212(7) 0.0224(8) 0.0164(7) -0.0096(6) -0.0004(6) -0.0023(6)
C44 0.0175(7) 0.0208(7) 0.0145(7) -0.0075(6) 0.0004(5) -0.0068(6)
C45 0.0224(8) 0.0269(8) 0.0163(7) -0.0079(6) 0.0013(6) -0.0114(6)
C50 0.0184(7) 0.0132(6) 0.0150(6) -0.0040(5) -0.0014(5) -0.0074(5)
C51 0.0273(8) 0.0170(7) 0.0147(7) -0.0056(6) 0.0021(6) -0.0102(6)
C52 0.0248(8) 0.0202(7) 0.0201(7) -0.0026(6) -0.0003(6) -0.0124(6)
C53 0.0254(8) 0.0149(7) 0.0265(8) -0.0019(6) -0.0085(6) -0.0082(6)
C54 0.0288(8) 0.0168(7) 0.0286(9) -0.0104(6) -0.0049(7) -0.0049(6)
C55 0.0191(7) 0.0187(7) 0.0180(7) -0.0085(6) -0.0010(6) -0.0049(6)
C60 0.0198(7) 0.0165(7) 0.0181(7) -0.0087(6) -0.0036(6) -0.0055(6)
C61 0.0183(7) 0.0214(7) 0.0283(8) -0.0114(6) -0.0057(6) -0.0053(6)
C62 0.0259(8) 0.0322(9) 0.0337(9) -0.0137(8) -0.0057(7) -0.0144(7)
C63 0.0404(10) 0.0298(9) 0.0227(8) -0.0107(7) 0.0009(7) -0.0218(8)
C64 0.0361(9) 0.0172(7) 0.0254(8) -0.0052(6) -0.0086(7) -0.0089(7)
C65 0.0243(8) 0.0186(7) 0.0280(8) -0.0057(6) -0.0105(7) -0.0051(6)
C70 0.0227(8) 0.0221(8) 0.0204(8) -0.0042(6) -0.0002(6) -0.0107(6)
C71 0.0343(9) 0.0397(10) 0.0162(7) -0.0070(7) -0.0019(7) -0.0244(8)
C72 0.0356(10) 0.0352(10) 0.0308(9) -0.0123(8) -0.0015(7) -0.0242(8)
C73 0.0351(10) 0.0245(8) 0.0332(10) -0.0022(7) -0.0047(8) -0.0182(8)
C74 0.0320(9) 0.0342(9) 0.0141(7) -0.0032(7) 0.0008(6) -0.0186(8)
C75 0.0400(10) 0.0298(9) 0.0175(7) -0.0063(7) -0.0040(7) -0.0219(8)
S1 0.02426(19) 0.01642(17) 0.01224(16) -0.00628(13) -0.00330(13) -0.00569(14)
O1 0.0233(6) 0.0264(6) 0.0164(5) -0.0103(4) -0.0033(4) -0.0080(5)
O2 0.0284(6) 0.0303(6) 0.0233(6) -0.0102(5) -0.0015(5) -0.0157(5)
O3 0.0467(8) 0.0215(6) 0.0238(6) -0.0136(5) -0.0020(6) -0.0047(6)
C1 0.0296(9) 0.0242(8) 0.0171(7) -0.0029(6) -0.0062(6) -0.0099(7)
F1 0.032(3) 0.0164(19) 0.033(4) 0.0031(18) -0.013(2) 0.0010(16)
F2 0.035(2) 0.033(2) 0.013(3) -0.008(2) 0.0056(17) -0.0157(16)
F3 0.058(4) 0.050(4) 0.026(2) 0.0086(19) -0.024(3) -0.035(3)
F1B 0.033(3) 0.024(2) 0.028(3) -0.0021(17) -0.009(2) 0.0054(15)
F2B 0.042(2) 0.040(3) 0.015(3) -0.0068(19) 0.0034(17) -0.0164(16)
F3B 0.056(3) 0.046(2) 0.0177(15) -0.0044(15) -0.017(2) -0.020(3)

loop_
_atom_type_symbol
_atom_type_description
_atom_type_scat_dispersion_real
_atom_type_scat_dispersion_imag
_atom_type_scat_source
C C 0.0033 0.0016 'International Tables Vol C Tables 4.2.6.8 and 6.1.1.4'
H H 0.0000 0.0000 'International Tables Vol C Tables 4.2.6.8 and 6.1.1.4'
N N 0.0061 0.0033 'International Tables Vol C Tables 4.2.6.8 and 6.1.1.4'
O O 0.0106 0.0060 'International Tables Vol C Tables 4.2.6.8 and 6.1.1.4'
F F 0.0171 0.0103 'International Tables Vol C Tables 4.2.6.8 and 6.1.1.4'
S S 0.1246 0.1234 'International Tables Vol C Tables 4.2.6.8 and 6.1.1.4'
Fe Fe 0.3463 0.8444 'International Tables Vol C Tables 4.2.6.8 and 6.1.1.4'

loop_
_exptl_crystal_face_index_h
_exptl_crystal_face_index_k
_exptl_crystal_face_index_l
_exptl_crystal_face_perp_dist
0.00 1.00 2.00 0.0770
0.00 -1.00 -2.00 0.1080
1.00 1.00 0.00 0.0610
-1.00 -1.00 0.00 0.1050
0.00 1.00 0.00 0.0270
0.00 -1.00 0.00 0.0270
-2.00 -1.00 0.00 0.1250

loop_
_geom_angle_atom_site_label_1
_geom_angle_atom_site_label_2
_geom_angle_atom_site_label_3
_geom_angle
O10 Fe1 N2 103.06(5)
O10 Fe1 N4 103.06(5)
N2 Fe1 N4 110.15(5)
O10 Fe1 N3 102.57(5)
N2 Fe1 N3 119.82(5)
N4 Fe1 N3 115.48(5)
O10 Fe1 N1 179.26(4)
N2 Fe1 N1 77.67(4)
N4 Fe1 N1 76.75(5)
N3 Fe1 N1 76.90(4)
C30 N1 C40 111.79(11)
C30 N1 C20 112.25(12)
C40 N1 C20 112.03(11)
C30 N1 Fe1 106.51(8)
C40 N1 Fe1 106.20(8)
C20 N1 Fe1 107.63(8)
C21 N2 C24 105.42(11)
C21 N2 Fe1 117.96(9)
C24 N2 Fe1 136.61(9)
C31 N3 C34 105.21(12)
C31 N3 Fe1 117.39(9)
C34 N3 Fe1 136.62(10)
C41 N4 C44 105.46(12)
C41 N4 Fe1 117.74(10)
C44 N4 Fe1 136.62(10)
C25 N5 C50 121.86(13)
C25 N5 H5 119.3(12)
C50 N5 H5 118.7(12)
C35 N6 C60 122.33(13)
C35 N6 H6 119.9(13)
C60 N6 H6 117.6(13)
C45 N7 C70 121.24(14)
C45 N7 H7 120.1(13)
C70 N7 H7 118.6(13)
N1 C20 C21 109.86(11)
N1 C20 H20A 109.7
C21 C20 H20A 109.7
N1 C20 H20B 109.7
C21 C20 H20B 109.7
H20A C20 H20B 108.2
N2 C21 C22 111.79(13)
N2 C21 C20 119.51(12)
C22 C21 C20 128.48(13)
C23 C22 C21 106.12(13)
C23 C22 H22A 126.9
C21 C22 H22A 126.9
C22 C23 C24 107.27(13)
C22 C23 H23A 126.4
C24 C23 H23A 126.4
N2 C24 C25 128.70(13)
N2 C24 C23 109.39(12)
C25 C24 C23 121.90(13)
N5 C25 C24 128.81(14)
N5 C25 H25A 115.6
C24 C25 H25A 115.6
N1 C30 C31 108.08(11)
N1 C30 H30A 110.1
C31 C30 H30A 110.1
N1 C30 H30B 110.1
C31 C30 H30B 110.1
H30A C30 H30B 108.4
N3 C31 C32 111.91(13)
N3 C31 C30 118.00(12)
C32 C31 C30 129.95(13)
C33 C32 C31 105.98(13)
C33 C32 H32A 127.0
C31 C32 H32A 127.0
C32 C33 C34 107.37(13)
C32 C33 H33A 126.3
C34 C33 H33A 126.3
N3 C34 C33 109.50(13)
N3 C34 C35 127.73(13)
C33 C34 C35 122.52(13)
N6 C35 C34 127.67(14)
N6 C35 H35A 116.2
C34 C35 H35A 116.2
N1 C40 C41 108.78(11)
N1 C40 H40A 109.9
C41 C40 H40A 109.9
N1 C40 H40B 109.9
C41 C40 H40B 109.9
H40A C40 H40B 108.3
N4 C41 C42 111.55(13)
N4 C41 C40 118.31(13)
C42 C41 C40 130.03(13)
C43 C42 C41 106.23(14)
C43 C42 H42A 126.9
C41 C42 H42A 126.9
C42 C43 C44 107.26(14)
C42 C43 H43A 126.4
C44 C43 H43A 126.4
N4 C44 C45 128.18(14)
N4 C44 C43 109.50(13)
C45 C44 C43 122.18(14)
N7 C45 C44 127.73(15)
N7 C45 H45A 116.1
C44 C45 H45A 116.1
N5 C50 C51 112.87(12)
N5 C50 C55 110.33(12)
C51 C50 C55 111.08(12)
N5 C50 H50A 107.4
C51 C50 H50A 107.4
C55 C50 H50A 107.4
C50 C51 C52 111.21(12)
C50 C51 H51A 109.4
C52 C51 H51A 109.4
C50 C51 H51B 109.4
C52 C51 H51B 109.4
H51A C51 H51B 108.0
C53 C52 C51 110.80(13)
C53 C52 H52A 109.5
C51 C52 H52A 109.5
C53 C52 H52B 109.5
C51 C52 H52B 109.5
H52A C52 H52B 108.1
C54 C53 C52 110.34(13)
C54 C53 H53A 109.6
C52 C53 H53A 109.6
C54 C53 H53B 109.6
C52 C53 H53B 109.6
H53A C53 H53B 108.1
C53 C54 C55 111.43(13)
C53 C54 H54A 109.3
C55 C54 H54A 109.3
C53 C54 H54B 109.3
C55 C54 H54B 109.3
H54A C54 H54B 108.0
C54 C55 C50 111.47(13)
C54 C55 H55A 109.3
C50 C55 H55A 109.3
C54 C55 H55B 109.3
C50 C55 H55B 109.3
H55A C55 H55B 108.0
N6 C60 C65 107.88(12)
N6 C60 C61 110.13(12)
C65 C60 C61 112.45(13)
N6 C60 H60A 108.8
C65 C60 H60A 108.8
C61 C60 H60A 108.8
C60 C61 C62 111.96(13)
C60 C61 H61A 109.2
C62 C61 H61A 109.2
C60 C61 H61B 109.2
C62 C61 H61B 109.2
H61A C61 H61B 107.9
C63 C62 C61 111.92(13)
C63 C62 H62A 109.2
C61 C62 H62A 109.2
C63 C62 H62B 109.2
C61 C62 H62B 109.2
H62A C62 H62B 107.9
C64 C63 C62 110.63(14)
C64 C63 H63A 109.5
C62 C63 H63A 109.5
C64 C63 H63B 109.5
C62 C63 H63B 109.5
H63A C63 H63B 108.1
C63 C64 C65 110.14(14)
C63 C64 H64A 109.6
C65 C64 H64A 109.6
C63 C64 H64B 109.6
C65 C64 H64B 109.6
H64A C64 H64B 108.1
C60 C65 C64 112.12(13)
C60 C65 H65A 109.2
C64 C65 H65A 109.2
C60 C65 H65B 109.2
C64 C65 H65B 109.2
H65A C65 H65B 107.9
N7 C70 C71 109.18(14)
N7 C70 C75 109.86(13)
C71 C70 C75 111.74(14)
N7 C70 H70A 108.7
C71 C70 H70A 108.7
C75 C70 H70A 108.7
C70 C71 C72 111.91(14)
C70 C71 H71A 109.2
C72 C71 H71A 109.2
C70 C71 H71B 109.2
C72 C71 H71B 109.2
H71A C71 H71B 107.9
C71 C72 C73 110.77(14)
C71 C72 H72A 109.5
C73 C72 H72A 109.5
C71 C72 H72B 109.5
C73 C72 H72B 109.5
H72A C72 H72B 108.1
C74 C73 C72 111.14(15)
C74 C73 H73A 109.4
C72 C73 H73A 109.4
C74 C73 H73B 109.4
C72 C73 H73B 109.4
H73A C73 H73B 108.0
C73 C74 C75 111.47(14)
C73 C74 H74A 109.3
C75 C74 H74A 109.3
C73 C74 H74B 109.3
C75 C74 H74B 109.3
H74A C74 H74B 108.0
C70 C75 C74 111.37(14)
C70 C75 H75A 109.4
C74 C75 H75A 109.4
C70 C75 H75B 109.4
C74 C75 H75B 109.4
H75A C75 H75B 108.0
O2 S1 O3 115.32(8)
O2 S1 O1 115.36(7)
O3 S1 O1 114.17(8)
O2 S1 C1 103.14(8)
O3 S1 C1 103.59(8)
O1 S1 C1 102.87(7)
F1B C1 F3B 110.2(6)
F2 C1 F3 109.3(7)
F1B C1 F2B 106.5(7)
F3B C1 F2B 106.1(6)
F2 C1 F1 107.5(7)
F3 C1 F1 105.8(7)
F1B C1 S1 114.1(7)
F2 C1 S1 114.6(8)
F3B C1 S1 109.4(4)
F3 C1 S1 111.3(4)
F2B C1 S1 110.2(8)
F1 C1 S1 108.0(7)

loop_
_geom_bond_atom_site_label_1
_geom_bond_atom_site_label_2
_geom_bond_distance
Fe1 O10 1.8080(10)
Fe1 N2 2.0387(12)
Fe1 N4 2.0477(12)
Fe1 N3 2.0538(12)
Fe1 N1 2.3084(12)
N1 C30 1.4756(19)
N1 C40 1.4770(19)
N1 C20 1.4798(18)
N2 C21 1.3585(18)
N2 C24 1.3966(18)
N3 C31 1.3628(18)
N3 C34 1.3968(18)
N4 C41 1.3602(18)
N4 C44 1.3930(19)
N5 C25 1.3045(19)
N5 C50 1.4787(18)
N5 H5 0.94(2)
N6 C35 1.290(2)
N6 C60 1.4696(19)
N6 H6 0.89(2)
N7 C45 1.279(2)
N7 C70 1.480(2)
N7 H7 0.98(2)
C20 C21 1.497(2)
C20 H20A 0.9900
C20 H20B 0.9900
C21 C22 1.398(2)
C22 C23 1.386(2)
C22 H22A 0.9500
C23 C24 1.407(2)
C23 H23A 0.9500
C24 C25 1.4018(19)
C25 H25A 0.9500
C30 C31 1.493(2)
C30 H30A 0.9900
C30 H30B 0.9900
C31 C32 1.392(2)
C32 C33 1.391(2)
C32 H32A 0.9500
C33 C34 1.401(2)
C33 H33A 0.9500
C34 C35 1.407(2)
C35 H35A 0.9500
C40 C41 1.489(2)
C40 H40A 0.9900
C40 H40B 0.9900
C41 C42 1.395(2)
C42 C43 1.385(2)
C42 H42A 0.9500
C43 C44 1.402(2)
C43 H43A 0.9500
C44 C45 1.402(2)
C45 H45A 0.9500
C50 C51 1.526(2)
C50 C55 1.528(2)
C50 H50A 1.0000
C51 C52 1.530(2)
C51 H51A 0.9900
C51 H51B 0.9900
C52 C53 1.526(2)
C52 H52A 0.9900
C52 H52B 0.9900
C53 C54 1.519(2)
C53 H53A 0.9900
C53 H53B 0.9900
C54 C55 1.525(2)
C54 H54A 0.9900
C54 H54B 0.9900
C55 H55A 0.9900
C55 H55B 0.9900
C60 C65 1.520(2)
C60 C61 1.522(2)
C60 H60A 1.0000
C61 C62 1.530(2)
C61 H61A 0.9900
C61 H61B 0.9900
C62 C63 1.521(3)
C62 H62A 0.9900
C62 H62B 0.9900
C63 C64 1.518(3)
C63 H63A 0.9900
C63 H63B 0.9900
C64 C65 1.528(2)
C64 H64A 0.9900
C64 H64B 0.9900
C65 H65A 0.9900
C65 H65B 0.9900
C70 C71 1.510(2)
C70 C75 1.519(2)
C70 H70A 1.0000
C71 C72 1.517(2)
C71 H71A 0.9900
C71 H71B 0.9900
C72 C73 1.521(3)
C72 H72A 0.9900
C72 H72B 0.9900
C73 C74 1.514(3)
C73 H73A 0.9900
C73 H73B 0.9900
C74 C75 1.530(2)
C74 H74A 0.9900
C74 H74B 0.9900
C75 H75A 0.9900
C75 H75B 0.9900
S1 O2 1.4355(13)
S1 O3 1.4429(12)
S1 O1 1.4441(11)
S1 C1 1.8171(17)
C1 F1B 1.329(5)
C1 F2 1.328(5)
C1 F3B 1.337(5)
C1 F3 1.343(5)
C1 F2B 1.339(5)
C1 F1 1.340(5)

loop_
_geom_hbond_atom_site_label_D
_geom_hbond_atom_site_label_H
_geom_hbond_atom_site_label_A
_geom_hbond_distance_DH
_geom_hbond_distance_HA
_geom_hbond_distance_DA
_geom_hbond_angle_DHA
N5 H5 O10 0.94(2) 1.71(2) 2.6449(16) 172.6(18)
N6 H6 O10 0.89(2) 1.75(2) 2.6414(16) 176(2)
N7 H7 O10 0.98(2) 1.69(2) 2.6730(17) 175(2)

loop_
_geom_torsion_atom_site_label_1
_geom_torsion_atom_site_label_2
_geom_torsion_atom_site_label_3
_geom_torsion_atom_site_label_4
_geom_torsion
C30 N1 C20 C21 88.41(14)
C40 N1 C20 C21 -144.84(12)
Fe1 N1 C20 C21 -28.47(14)
C24 N2 C21 C22 -0.26(16)
Fe1 N2 C21 C22 178.74(10)
C24 N2 C21 C20 174.75(13)
Fe1 N2 C21 C20 -6.25(18)
N1 C20 C21 N2 25.05(19)
N1 C20 C21 C22 -160.87(14)
N2 C21 C22 C23 0.00(17)
C20 C21 C22 C23 -174.46(15)
C21 C22 C23 C24 0.27(17)
C21 N2 C24 C25 -178.03(15)
Fe1 N2 C24 C25 3.3(2)
C21 N2 C24 C23 0.43(16)
Fe1 N2 C24 C23 -178.29(11)
C22 C23 C24 N2 -0.44(17)
C22 C23 C24 C25 178.15(14)
C50 N5 C25 C24 -177.18(14)
N2 C24 C25 N5 1.0(3)
C23 C24 C25 N5 -177.29(15)
C40 N1 C30 C31 78.24(14)
C20 N1 C30 C31 -154.89(12)
Fe1 N1 C30 C31 -37.34(12)
C34 N3 C31 C32 -1.39(16)
Fe1 N3 C31 C32 170.13(10)
C34 N3 C31 C30 174.86(12)
Fe1 N3 C31 C30 -13.62(17)
N1 C30 C31 N3 36.07(17)
N1 C30 C31 C32 -148.47(15)
N3 C31 C32 C33 1.00(18)
C30 C31 C32 C33 -174.68(15)
C31 C32 C33 C34 -0.17(17)
C31 N3 C34 C33 1.25(16)
Fe1 N3 C34 C33 -167.77(11)
C31 N3 C34 C35 -172.98(14)
Fe1 N3 C34 C35 18.0(2)
C32 C33 C34 N3 -0.68(17)
C32 C33 C34 C35 173.91(14)
C60 N6 C35 C34 173.87(14)
N3 C34 C35 N6 -4.7(3)
C33 C34 C35 N6 -178.21(15)
C30 N1 C40 C41 -152.24(12)
C20 N1 C40 C41 80.77(14)
Fe1 N1 C40 C41 -36.47(12)
C44 N4 C41 C42 -0.29(16)
Fe1 N4 C41 C42 175.64(10)
C44 N4 C41 C40 176.27(12)
Fe1 N4 C41 C40 -7.79(17)
N1 C40 C41 N4 31.90(17)
N1 C40 C41 C42 -152.27(15)
N4 C41 C42 C43 0.55(17)
C40 C41 C42 C43 -175.50(15)
C41 C42 C43 C44 -0.58(17)
C41 N4 C44 C45 175.66(15)
Fe1 N4 C44 C45 0.9(2)
C41 N4 C44 C43 -0.08(16)
Fe1 N4 C44 C43 -174.83(11)
C42 C43 C44 N4 0.42(17)
C42 C43 C44 C45 -175.63(14)
C70 N7 C45 C44 -175.16(15)
N4 C44 C45 N7 5.3(3)
C43 C44 C45 N7 -179.40(16)
C25 N5 C50 C51 -49.82(19)
C25 N5 C50 C55 75.11(17)
N5 C50 C51 C52 179.32(13)
C55 C50 C51 C52 54.80(17)
C50 C51 C52 C53 -56.60(18)
C51 C52 C53 C54 57.28(17)
C52 C53 C54 C55 -56.85(18)
C53 C54 C55 C50 55.52(18)
N5 C50 C55 C54 179.90(12)
C51 C50 C55 C54 -54.16(16)
C35 N6 C60 C65 -119.97(15)
C35 N6 C60 C61 116.97(16)
N6 C60 C61 C62 170.50(13)
C65 C60 C61 C62 50.15(18)
C60 C61 C62 C63 -52.46(19)
C61 C62 C63 C64 56.79(19)
C62 C63 C64 C65 -58.15(18)
N6 C60 C65 C64 -174.19(13)
C61 C60 C65 C64 -52.56(18)
C63 C64 C65 C60 56.35(19)
C45 N7 C70 C71 -133.86(17)
C45 N7 C70 C75 103.28(18)
N7 C70 C71 C72 -176.41(14)
C75 C70 C71 C72 -54.7(2)
C70 C71 C72 C73 55.8(2)
C71 C72 C73 C74 -56.1(2)
C72 C73 C74 C75 55.5(2)
N7 C70 C75 C74 174.71(14)
C71 C70 C75 C74 53.4(2)
C73 C74 C75 C70 -54.0(2)
O2 S1 C1 F1B 57.2(7)
O3 S1 C1 F1B 177.8(7)
O1 S1 C1 F1B -63.1(7)
O2 S1 C1 F2 -173.1(8)
O3 S1 C1 F2 -52.6(8)
O1 S1 C1 F2 66.6(8)
O2 S1 C1 F3B -66.8(7)
O3 S1 C1 F3B 53.8(7)
O1 S1 C1 F3B 172.9(7)
O2 S1 C1 F3 -48.5(10)
O3 S1 C1 F3 72.0(9)
O1 S1 C1 F3 -168.8(9)
O2 S1 C1 F2B 176.9(7)
O3 S1 C1 F2B -62.5(7)
O1 S1 C1 F2B 56.6(7)
O2 S1 C1 F1 67.1(8)
O3 S1 C1 F1 -172.3(8)
O1 S1 C1 F1 -53.2(8)
